data_1518135
loop_
_publ_author_name
'Ranjan, Alok'
'Yerande, Ragini'
'Wakchaure, Prasad B.'
'Yerande, Swapnil G.'
'Dethe, Dattatraya H.'

_publ_section_title
;
 Base-Mediated Hydroamination of Propargylamine: A Regioselective
 Intramolecular 5-exo-dig Cycloisomerization en Route to
 Imidazole-2-thione.
;
_journal_issue 21
_journal_name_full 'Organic letters'
_journal_page_first 5788
_journal_page_last 5791
_journal_paper_doi 10.1021/ol502871r
_journal_volume 16
_journal_year 2014
_chemical_formula_moiety 'C29 H38 N2 O'
_chemical_formula_sum 'C29 H38 N2 O'
_chemical_formula_weight 430.61
_chemical_name_systematic
;
 ?
;
_space_group_IT_number 2
_symmetry_cell_setting triclinic
_symmetry_space_group_name_Hall '-P 1'
_symmetry_space_group_name_H-M 'P -1'
_atom_sites_solution_hydrogens geom
_atom_sites_solution_primary direct
_atom_sites_solution_secondary difmap
_audit_creation_method SHELXL-97
_cell_angle_alpha 89.647(5)
_cell_angle_beta 89.551(5)
_cell_angle_gamma 84.285(5)
_cell_formula_units_Z 2
_cell_length_a 5.394(5)
_cell_length_b 14.787(5)
_cell_length_c 15.397(5)
_cell_measurement_reflns_used 1249
_cell_measurement_temperature 100(2)
_cell_measurement_theta_max 25.02
_cell_measurement_theta_min 4.12
_cell_volume 1221.9(13)
_computing_cell_refinement 'Bruker SAINT'
_computing_data_collection 'Bruker APEX'
_computing_data_reduction 'Bruker SAINT'
_computing_molecular_graphics 'DIAMOND 3.1 d'
_computing_publication_material 'SHELXS-97 (Sheldrick, 1990)'
_computing_structure_refinement 'SHELXL-97 (Sheldrick, 1997)'
_computing_structure_solution 'SHELXS-97 (Sheldrick, 1990)'
_diffrn_ambient_temperature 100(2)
_diffrn_measured_fraction_theta_full 0.969
_diffrn_measured_fraction_theta_max 0.969
_diffrn_measurement_device_type 'Bruker SMART APEX'
_diffrn_measurement_method \w
_diffrn_radiation_monochromator graphite
_diffrn_radiation_source 'fine-focus sealed tube'
_diffrn_radiation_type MoK\a
_diffrn_radiation_wavelength 0.71069
_diffrn_reflns_av_R_equivalents 0.0316
_diffrn_reflns_av_sigmaI/netI 0.0715
_diffrn_reflns_limit_h_max 6
_diffrn_reflns_limit_h_min -6
_diffrn_reflns_limit_k_max 17
_diffrn_reflns_limit_k_min -17
_diffrn_reflns_limit_l_max 18
_diffrn_reflns_limit_l_min -13
_diffrn_reflns_number 6002
_diffrn_reflns_theta_full 25.02
_diffrn_reflns_theta_max 25.02
_diffrn_reflns_theta_min 4.12
_exptl_absorpt_coefficient_mu 0.070
_exptl_absorpt_correction_T_max 1
_exptl_absorpt_correction_T_min 0.288419
_exptl_absorpt_correction_type psi-scan
_exptl_absorpt_process_details 'North et al, 1968'
_exptl_crystal_colour colorless
_exptl_crystal_density_diffrn 1.170
_exptl_crystal_density_method 'not measured'
_exptl_crystal_description block
_exptl_crystal_F_000 468.0
_exptl_crystal_size_max 0.2
_exptl_crystal_size_mid 0.2
_exptl_crystal_size_min 0.2
_refine_diff_density_max 0.269
_refine_diff_density_min -0.300
_refine_diff_density_rms 0.062
_refine_ls_extinction_method none
_refine_ls_goodness_of_fit_ref 1.066
_refine_ls_hydrogen_treatment mixed
_refine_ls_matrix_type full
_refine_ls_number_parameters 297
_refine_ls_number_reflns 4209
_refine_ls_number_restraints 1
_refine_ls_restrained_S_all 1.066
_refine_ls_R_factor_all 0.0944
_refine_ls_R_factor_gt 0.0640
_refine_ls_shift/su_max 0.000
_refine_ls_shift/su_mean 0.000
_refine_ls_structure_factor_coef Fsqd
_refine_ls_weighting_details 'calc w=1/[\s^2^(Fo^2^)+(0.0999P)^2^+0.3350P] where P=(Fo^2^+2Fc^2^)/3'
_refine_ls_weighting_scheme calc
_refine_ls_wR_factor_gt 0.1631
_refine_ls_wR_factor_ref 0.1980
_reflns_number_gt 2947
_reflns_number_total 4209
_reflns_threshold_expression >2sigma(I)
_cod_data_source_file ol502871r_si_001.cif
_cod_data_source_block 21novbm
_cod_depositor_comments 'Adding full bibliography for 1518134--1518136.cif.'
_cod_database_code 1518135

loop_
_symmetry_equiv_pos_as_xyz
'x, y, z'
'-x, -y, -z'

loop_
_atom_site_label
_atom_site_type_symbol
_atom_site_fract_x
_atom_site_fract_y
_atom_site_fract_z
_atom_site_U_iso_or_equiv
_atom_site_adp_type
_atom_site_occupancy
_atom_site_symmetry_multiplicity
_atom_site_calc_flag
_atom_site_refinement_flags
O1 O 0.9115(4) 0.42522(12) 0.37591(12) 0.0271(5) Uani 1 1 d .
N2 N 0.6346(4) 0.36749(14) 0.28469(14) 0.0235(5) Uani 1 1 d .
C16 C 0.7602(5) 0.40198(18) 0.20755(17) 0.0232(6) Uani 1 1 d .
H16 H 0.917(6) 0.4230(18) 0.2274(18) 0.028 Uiso 1 1 calc .
C18 C 0.5185(6) 0.55659(17) 0.23010(18) 0.0265(7) Uani 1 1 d .
H18A H 0.6581 0.5704 0.2653 0.032 Uiso 1 1 calc R
H18B H 0.3971 0.5324 0.2683 0.032 Uiso 1 1 calc R
C10 C 0.4442(5) 0.22349(17) 0.31292(17) 0.0237(6) Uani 1 1 d .
C6 C 0.8015(6) 0.31835(18) 0.56094(17) 0.0266(7) Uani 1 1 d .
C23 C 0.8263(5) 0.32892(18) 0.14424(18) 0.0256(6) Uani 1 1 d .
C9 C 0.4157(5) 0.31783(18) 0.27291(18) 0.0261(6) Uani 1 1 d .
H9A H 0.3846 0.3127 0.2113 0.031 Uiso 1 1 calc R
H9B H 0.2718 0.3524 0.2987 0.031 Uiso 1 1 calc R
C17 C 0.6095(5) 0.48429(17) 0.16355(17) 0.0241(6) Uani 1 1 d .
H17 H 0.4641 0.4629 0.1353 0.029 Uiso 1 1 calc R
C5 C 1.0033(6) 0.33723(19) 0.61007(18) 0.0293(7) Uani 1 1 d .
H5 H 1.0388 0.3971 0.6164 0.035 Uiso 1 1 calc R
C24 C 0.8752(6) 0.27268(18) 0.08945(18) 0.0289(7) Uani 1 1 d .
C30 C 0.9372(6) 0.20564(19) 0.02043(19) 0.0318(7) Uani 1 1 d .
H30A H 0.9637 0.2380 -0.0333 0.038 Uiso 1 1 calc R
H30B H 0.7954 0.1712 0.0121 0.038 Uiso 1 1 calc R
C11 C 0.2641(6) 0.19407(19) 0.36889(18) 0.0285(7) Uani 1 1 d .
H11 H 0.1217 0.2326 0.3816 0.034 Uiso 1 1 calc R
C8 C 0.7123(5) 0.39236(16) 0.36475(17) 0.0234(6) Uani 1 1 d .
C20 C 0.5782(6) 0.68161(19) 0.12153(19) 0.0320(7) Uani 1 1 d .
H20A H 0.4977 0.7360 0.0942 0.038 Uiso 1 1 calc R
H20B H 0.7259 0.6978 0.1509 0.038 Uiso 1 1 calc R
C22 C 0.7729(6) 0.52351(18) 0.09380(18) 0.0275(7) Uani 1 1 d .
H22A H 0.9296 0.5355 0.1196 0.033 Uiso 1 1 calc R
H22B H 0.8094 0.4785 0.0487 0.033 Uiso 1 1 calc R
C13 C 0.5078(6) 0.05005(19) 0.38777(19) 0.0321(7) Uani 1 1 d .
H13 H 0.5305 -0.0073 0.4132 0.038 Uiso 1 1 calc R
C19 C 0.4001(5) 0.64462(18) 0.18780(18) 0.0269(7) Uani 1 1 d .
H19A H 0.2473 0.6328 0.1591 0.032 Uiso 1 1 calc R
H19B H 0.3583 0.6898 0.2324 0.032 Uiso 1 1 calc R
C3 C 1.0982(6) 0.17807(19) 0.64222(19) 0.0312(7) Uani 1 1 d .
H3 H 1.1961 0.1314 0.6700 0.037 Uiso 1 1 calc R
C31 C 0.6860(6) 0.07865(18) 0.33134(19) 0.0319(7) Uani 1 1 d .
H31 H 0.8272 0.0398 0.3180 0.038 Uiso 1 1 calc R
C26 C 1.1304(6) 0.0732(2) 0.1121(2) 0.0365(8) Uani 1 1 d .
H26A H 1.1136 0.1069 0.1661 0.044 Uiso 1 1 calc R
H26B H 0.9767 0.0456 0.1033 0.044 Uiso 1 1 calc R
C12 C 0.2950(6) 0.10789(19) 0.40596(19) 0.0301(7) Uani 1 1 d .
H12 H 0.1731 0.0889 0.4430 0.036 Uiso 1 1 calc R
C4 C 1.1535(6) 0.26752(19) 0.6500(2) 0.0335(7) Uani 1 1 d .
H4 H 1.2910 0.2807 0.6819 0.040 Uiso 1 1 calc R
C1 C 0.7489(6) 0.22793(18) 0.55219(18) 0.0297(7) Uani 1 1 d .
H1 H 0.6146 0.2142 0.5189 0.036 Uiso 1 1 calc R
C15 C 0.6552(6) 0.16461(18) 0.29480(18) 0.0295(7) Uani 1 1 d .
H15 H 0.7771 0.1833 0.2576 0.035 Uiso 1 1 calc R
C25 C 1.1647(6) 0.13965(19) 0.0375(2) 0.0346(8) Uani 1 1 d .
H25A H 1.3039 0.1739 0.0507 0.042 Uiso 1 1 calc R
H25B H 1.2065 0.1053 -0.0149 0.042 Uiso 1 1 calc R
C27 C 1.3418(7) -0.0012(2) 0.1207(2) 0.0420(8) Uani 1 1 d .
H27A H 1.4932 0.0261 0.1342 0.050 Uiso 1 1 calc R
H27B H 1.3672 -0.0319 0.0654 0.050 Uiso 1 1 calc R
C28 C 1.2967(7) -0.0707(2) 0.1904(2) 0.0449(9) Uani 1 1 d .
H28A H 1.2677 -0.0407 0.2451 0.067 Uiso 1 1 calc R
H28B H 1.4402 -0.1144 0.1946 0.067 Uiso 1 1 calc R
H28C H 1.1538 -0.1011 0.1755 0.067 Uiso 1 1 calc R
C2 C 0.8979(6) 0.15895(18) 0.59328(19) 0.0320(7) Uani 1 1 d .
H2 H 0.8620 0.0991 0.5877 0.038 Uiso 1 1 calc R
C21 C 0.6526(6) 0.61072(18) 0.05262(18) 0.0309(7) Uani 1 1 d .
H21A H 0.7688 0.6344 0.0120 0.037 Uiso 1 1 calc R
H21B H 0.5062 0.5978 0.0206 0.037 Uiso 1 1 calc R
N3 N 0.5576(5) 0.37790(15) 0.43326(15) 0.0268(6) Uani 1 1 d D
C32 C 0.6335(6) 0.39528(18) 0.52122(17) 0.0277(7) Uani 1 1 d .
H32A H 0.4858 0.4067 0.5574 0.033 Uiso 1 1 calc R
H32B H 0.7196 0.4498 0.5212 0.033 Uiso 1 1 calc R
H40 H 0.400(5) 0.361(2) 0.420(2) 0.066(12) Uiso 1 1 d D

loop_
_atom_site_aniso_label
_atom_site_aniso_U_11
_atom_site_aniso_U_22
_atom_site_aniso_U_33
_atom_site_aniso_U_23
_atom_site_aniso_U_13
_atom_site_aniso_U_12
O1 0.0266(11) 0.0256(10) 0.0293(11) -0.0039(8) -0.0006(8) -0.0031(9)
N2 0.0303(14) 0.0216(11) 0.0188(12) -0.0039(9) 0.0018(10) -0.0038(10)
C16 0.0237(15) 0.0238(14) 0.0222(15) -0.0022(11) 0.0002(12) -0.0029(12)
C18 0.0328(17) 0.0222(14) 0.0245(15) -0.0024(11) 0.0030(12) -0.0028(12)
C10 0.0229(15) 0.0235(14) 0.0251(15) -0.0043(11) -0.0052(12) -0.0040(12)
C6 0.0351(17) 0.0239(14) 0.0206(14) -0.0036(11) 0.0056(12) -0.0021(12)
C23 0.0282(16) 0.0241(14) 0.0241(15) 0.0024(12) -0.0008(12) -0.0004(12)
C9 0.0283(16) 0.0276(14) 0.0226(15) -0.0025(11) 0.0034(12) -0.0038(12)
C17 0.0270(16) 0.0220(13) 0.0234(15) -0.0038(11) -0.0011(12) -0.0036(12)
C5 0.0362(18) 0.0236(14) 0.0286(16) -0.0063(12) 0.0035(13) -0.0058(13)
C24 0.0341(17) 0.0265(15) 0.0264(16) -0.0004(13) 0.0002(13) -0.0046(13)
C30 0.0405(19) 0.0261(15) 0.0285(16) -0.0055(12) 0.0041(13) -0.0017(13)
C11 0.0273(16) 0.0286(15) 0.0304(16) -0.0070(12) 0.0025(13) -0.0054(13)
C8 0.0337(17) 0.0125(12) 0.0228(15) -0.0016(10) 0.0034(12) 0.0029(12)
C20 0.0424(19) 0.0246(14) 0.0291(16) 0.0004(12) -0.0047(14) -0.0030(14)
C22 0.0311(17) 0.0226(14) 0.0290(16) -0.0010(12) 0.0003(13) -0.0038(12)
C13 0.0406(19) 0.0239(14) 0.0326(17) -0.0002(12) -0.0034(14) -0.0076(14)
C19 0.0286(16) 0.0249(14) 0.0270(16) -0.0025(12) -0.0004(12) -0.0017(12)
C3 0.0351(18) 0.0264(15) 0.0310(17) 0.0004(12) 0.0016(14) 0.0029(13)
C31 0.0326(17) 0.0238(15) 0.0390(18) -0.0023(13) 0.0043(14) -0.0018(13)
C26 0.0375(19) 0.0335(16) 0.0377(18) -0.0062(14) 0.0082(14) 0.0003(14)
C12 0.0311(17) 0.0297(15) 0.0302(16) -0.0018(12) 0.0045(13) -0.0070(13)
C4 0.0364(18) 0.0298(16) 0.0345(18) -0.0076(13) -0.0035(14) -0.0034(14)
C1 0.0336(18) 0.0259(15) 0.0301(16) -0.0018(12) -0.0014(13) -0.0051(13)
C15 0.0316(17) 0.0278(15) 0.0299(16) -0.0040(12) 0.0055(13) -0.0063(13)
C25 0.0352(18) 0.0307(16) 0.0368(18) -0.0089(13) 0.0116(14) 0.0021(14)
C27 0.049(2) 0.0361(17) 0.0404(19) -0.0080(15) 0.0060(16) 0.0003(16)
C28 0.061(2) 0.0346(17) 0.0368(19) -0.0018(15) 0.0043(17) 0.0038(16)
C2 0.0399(19) 0.0212(14) 0.0353(17) -0.0018(12) 0.0036(14) -0.0061(13)
C21 0.0387(19) 0.0284(15) 0.0263(16) -0.0017(12) 0.0010(13) -0.0074(14)
N3 0.0309(15) 0.0271(12) 0.0225(13) -0.0023(10) -0.0005(11) -0.0034(11)
C32 0.0347(17) 0.0235(14) 0.0248(15) -0.0033(11) 0.0045(13) -0.0029(13)

loop_
_atom_type_symbol
_atom_type_description
_atom_type_scat_dispersion_real
_atom_type_scat_dispersion_imag
_atom_type_scat_source
C C 0.0033 0.0016 'International Tables Vol C Tables 4.2.6.8 and 6.1.1.4'
H H 0.0000 0.0000 'International Tables Vol C Tables 4.2.6.8 and 6.1.1.4'
N N 0.0061 0.0033 'International Tables Vol C Tables 4.2.6.8 and 6.1.1.4'
O O 0.0106 0.0060 'International Tables Vol C Tables 4.2.6.8 and 6.1.1.4'

loop_
_geom_angle_atom_site_label_1
_geom_angle_atom_site_label_2
_geom_angle_atom_site_label_3
_geom_angle
C8 N2 C9 122.6(2)
C8 N2 C16 117.8(2)
C9 N2 C16 119.2(2)
C23 C16 N2 111.3(2)
C23 C16 C17 110.8(2)
N2 C16 C17 113.4(2)
C17 C18 C19 112.8(2)
C15 C10 C11 118.6(2)
C15 C10 C9 119.9(2)
C11 C10 C9 121.5(3)
C5 C6 C1 119.2(3)
C5 C6 C32 119.8(2)
C1 C6 C32 120.9(3)
C24 C23 C16 176.5(3)
N2 C9 C10 113.3(2)
C18 C17 C22 111.0(2)
C18 C17 C16 111.3(2)
C22 C17 C16 108.9(2)
C6 C5 C4 120.6(3)
C23 C24 C30 178.4(3)
C24 C30 C25 115.0(3)
C12 C11 C10 120.7(3)
O1 C8 N3 121.0(3)
O1 C8 N2 122.8(2)
N3 C8 N2 116.2(3)
C21 C20 C19 110.3(2)
C21 C22 C17 113.3(2)
C31 C13 C12 119.4(3)
C20 C19 C18 111.0(2)
C2 C3 C4 119.7(3)
C15 C31 C13 120.4(3)
C27 C26 C25 113.8(3)
C11 C12 C13 120.0(3)
C5 C4 C3 120.0(3)
C2 C1 C6 119.8(3)
C31 C15 C10 120.8(3)
C30 C25 C26 113.8(2)
C26 C27 C28 113.4(3)
C3 C2 C1 120.8(3)
C20 C21 C22 110.8(2)
C8 N3 C32 120.2(2)
N3 C32 C6 113.9(2)

loop_
_geom_bond_atom_site_label_1
_geom_bond_atom_site_label_2
_geom_bond_distance
O1 C8 1.236(3)
N2 C8 1.369(3)
N2 C9 1.464(4)
N2 C16 1.476(3)
C16 C23 1.475(4)
C16 C17 1.550(4)
C18 C17 1.528(4)
C18 C19 1.535(4)
C10 C15 1.390(4)
C10 C11 1.394(4)
C10 C9 1.516(4)
C6 C5 1.382(4)
C6 C1 1.402(4)
C6 C32 1.511(4)
C23 C24 1.198(4)
C17 C22 1.531(4)
C5 C4 1.390(4)
C24 C30 1.471(4)
C30 C25 1.513(4)
C11 C12 1.388(4)
C8 N3 1.369(4)
C20 C21 1.520(4)
C20 C19 1.532(4)
C22 C21 1.522(4)
C13 C31 1.386(4)
C13 C12 1.389(4)
C3 C2 1.375(4)
C3 C4 1.391(4)
C31 C15 1.382(4)
C26 C27 1.509(5)
C26 C25 1.529(4)
C1 C2 1.387(4)
C27 C28 1.516(4)
N3 C32 1.450(4)
